data_4033220
loop_
_publ_author_name
'Yang, Ren-Yin'
'Sun, Jing'
'Tao, Yao'
'Sun, Qiu'
'Yan, Chao-Guo'

_publ_section_title
;
 TfOH-Catalyzed One-Pot Domino Reaction for Diastereoselective Synthesis
 of Polysubstituted Tetrahydrospiro[carbazole-1,3'-indoline]s.
;
_journal_issue 24
_journal_name_full 'The Journal of organic chemistry'
_journal_page_first 13277
_journal_page_last 13287
_journal_paper_doi 10.1021/acs.joc.7b02397
_journal_volume 82
_journal_year 2017
_chemical_formula_moiety 'C40 H31 Cl N2 O2'
_chemical_formula_sum 'C40 H31 Cl N2 O2'
_chemical_formula_weight 607.12
_space_group_crystal_system monoclinic
_space_group_IT_number 15
_space_group_name_Hall '-C 2yc'
_space_group_name_H-M_alt 'C 1 2/c 1'
_symmetry_space_group_name_Hall '-C 2yc'
_symmetry_space_group_name_H-M 'C 1 2/c 1'
_atom_sites_solution_hydrogens geom
_audit_creation_method SHELXL-2014/7
_cell_angle_alpha 90
_cell_angle_beta 102.371(19)
_cell_angle_gamma 90
_cell_formula_units_Z 8
_cell_length_a 28.176(15)
_cell_length_b 10.794(4)
_cell_length_c 23.960(9)
_cell_measurement_reflns_used 5756
_cell_measurement_temperature 296(2)
_cell_measurement_theta_max 20.17
_cell_measurement_theta_min 2.27
_cell_volume 7118(5)
_computing_structure_refinement 'SHELXL-2014/7 (Sheldrick, 2014)'
_diffrn_ambient_temperature 296(2)
_diffrn_measured_fraction_theta_full 0.999
_diffrn_measured_fraction_theta_max 0.999
_diffrn_measurement_device_type 'CCD area detector'
_diffrn_measurement_method 'phi and omega scans'
_diffrn_radiation_source 'fine-focus sealed tube'
_diffrn_radiation_type MoK\a
_diffrn_radiation_wavelength 0.71073
_diffrn_reflns_av_R_equivalents 0.1332
_diffrn_reflns_av_unetI/netI 0.0940
_diffrn_reflns_Laue_measured_fraction_full 0.999
_diffrn_reflns_Laue_measured_fraction_max 0.999
_diffrn_reflns_limit_h_max 33
_diffrn_reflns_limit_h_min -33
_diffrn_reflns_limit_k_max 12
_diffrn_reflns_limit_k_min -12
_diffrn_reflns_limit_l_max 28
_diffrn_reflns_limit_l_min -28
_diffrn_reflns_number 45929
_diffrn_reflns_point_group_measured_fraction_full 0.999
_diffrn_reflns_point_group_measured_fraction_max 0.999
_diffrn_reflns_theta_full 24.999
_diffrn_reflns_theta_max 24.999
_diffrn_reflns_theta_min 2.027
_exptl_absorpt_coefficient_mu 0.142
_exptl_absorpt_correction_T_max 0.972
_exptl_absorpt_correction_T_min 0.964
_exptl_absorpt_correction_type multi-scan
_exptl_absorpt_process_details sadabs
_exptl_crystal_colour colorless
_exptl_crystal_density_diffrn 1.133
_exptl_crystal_description block
_exptl_crystal_F_000 2544
_exptl_crystal_size_max 0.260
_exptl_crystal_size_mid 0.220
_exptl_crystal_size_min 0.200
_refine_diff_density_max 0.382
_refine_diff_density_min -0.302
_refine_diff_density_rms 0.053
_refine_ls_extinction_coef 0.0019(4)
_refine_ls_extinction_expression Fc^*^=kFc[1+0.001xFc^2^\l^3^/sin(2\q)]^-1/4^
_refine_ls_extinction_method 'SHELXL-2014/7 (Sheldrick 2014'
_refine_ls_goodness_of_fit_ref 1.039
_refine_ls_hydrogen_treatment constr
_refine_ls_matrix_type full
_refine_ls_number_parameters 408
_refine_ls_number_reflns 6267
_refine_ls_number_restraints 48
_refine_ls_restrained_S_all 1.040
_refine_ls_R_factor_all 0.1808
_refine_ls_R_factor_gt 0.0798
_refine_ls_shift/su_max 0.000
_refine_ls_shift/su_mean 0.000
_refine_ls_structure_factor_coef Fsqd
_refine_ls_weighting_details 'w=1/[\s^2^(Fo^2^)+(0.1359P)^2^] where P=(Fo^2^+2Fc^2^)/3'
_refine_ls_weighting_scheme calc
_refine_ls_wR_factor_gt 0.2267
_refine_ls_wR_factor_ref 0.2543
_reflns_Friedel_coverage 0.000
_reflns_number_gt 2862
_reflns_number_total 6267
_reflns_threshold_expression 'I > 2\s(I)'
_cod_data_source_file jo7b02397_si_002.cif
_cod_data_source_block B3
_cod_depositor_comments 'Adding full bibliography for 4033209--4033221.cif.'
_cod_database_code 4033220
_shelx_shelxl_version_number 2014/7
_shelx_space_group_comment
;
The symmetry employed for this shelxl refinement is uniquely defined
by the following loop, which should always be used as a source of
symmetry information in preference to the above space-group names.
They are only intended as comments.
;
_shelx_estimated_absorpt_t_min 0.964
_shelx_estimated_absorpt_t_max 0.972

loop_
_space_group_symop_operation_xyz
'x, y, z'
'-x, y, -z+1/2'
'x+1/2, y+1/2, z'
'-x+1/2, y+1/2, -z+1/2'
'-x, -y, -z'
'x, -y, z-1/2'
'-x+1/2, -y+1/2, -z'
'x+1/2, -y+1/2, z-1/2'

loop_
_atom_site_label
_atom_site_type_symbol
_atom_site_fract_x
_atom_site_fract_y
_atom_site_fract_z
_atom_site_U_iso_or_equiv
_atom_site_adp_type
_atom_site_occupancy
_atom_site_site_symmetry_order
_atom_site_calc_flag
_atom_site_refinement_flags_posn
_atom_site_refinement_flags_adp
C1 C 0.13429(14) -0.0232(3) 0.03647(15) 0.0520(10) Uani 1 1 d . .
C2 C 0.15165(16) -0.0974(4) -0.00142(18) 0.0701(12) Uani 1 1 d . .
H2 H 0.1336 -0.1099 -0.0383 0.084 Uiso 1 1 calc R U
C3 C 0.19625(19) -0.1527(5) 0.0167(2) 0.0920(16) Uani 1 1 d . .
H3 H 0.2088 -0.2037 -0.0080 0.110 Uiso 1 1 calc R U
C4 C 0.22271(18) -0.1318(5) 0.0723(2) 0.1027(17) Uani 1 1 d . .
H4 H 0.2531 -0.1683 0.0839 0.123 Uiso 1 1 calc R U
C5 C 0.20506(15) -0.0587(4) 0.11052(19) 0.0736(13) Uani 1 1 d . .
H5 H 0.2229 -0.0467 0.1476 0.088 Uiso 1 1 calc R U
C6 C 0.16002(14) -0.0037(3) 0.09204(16) 0.0533(10) Uani 1 1 d . .
C7 C 0.13026(12) 0.0776(3) 0.12073(14) 0.0469(9) Uani 1 1 d . .
C8 C 0.08126(13) 0.0847(3) 0.07993(14) 0.0478(9) Uani 1 1 d . .
H8 H 0.0597 0.0243 0.0924 0.057 Uiso 1 1 calc R U
C9 C 0.22525(19) 0.2058(5) 0.2053(2) 0.1024(17) Uani 1 1 d . .
H9 H 0.2228 0.2526 0.1723 0.123 Uiso 1 1 calc R U
C10 C 0.2685(2) 0.2095(7) 0.2460(3) 0.122(2) Uani 1 1 d . .
H10 H 0.2943 0.2588 0.2406 0.147 Uiso 1 1 calc R U
C11 C 0.2723(2) 0.1396(6) 0.2935(3) 0.109(2) Uani 1 1 d . .
H11 H 0.3009 0.1403 0.3213 0.131 Uiso 1 1 calc R U
C12 C 0.2347(3) 0.0689(6) 0.3008(2) 0.128(2) Uani 1 1 d . .
H12 H 0.2377 0.0196 0.3332 0.154 Uiso 1 1 calc R U
C13 C 0.19167(19) 0.0692(5) 0.2603(2) 0.1014(17) Uani 1 1 d . .
H13 H 0.1656 0.0220 0.2664 0.122 Uiso 1 1 calc R U
C14 C 0.18685(15) 0.1382(4) 0.21131(16) 0.0562(10) Uani 1 1 d . .
C15 C 0.13997(13) 0.1421(4) 0.16916(14) 0.0530(10) Uani 1 1 d . .
C16 C 0.10364(14) 0.2314(4) 0.18344(15) 0.0665(12) Uani 1 1 d . .
H16A H 0.1179 0.3136 0.1861 0.080 Uiso 1 1 calc R U
H16B H 0.0983 0.2104 0.2210 0.080 Uiso 1 1 calc R U
C17 C -0.08147(18) 0.2416(5) -0.1431(2) 0.0839(14) Uani 1 1 d . .
H17 H -0.1077 0.2877 -0.1367 0.101 Uiso 1 1 calc R U
C18 C -0.0858(2) 0.1809(6) -0.1928(2) 0.112(2) Uani 1 1 d . .
H18 H -0.1149 0.1835 -0.2199 0.134 Uiso 1 1 calc R U
C19 C -0.0475(3) 0.1156(7) -0.2036(2) 0.120(2) Uani 1 1 d . .
H19 H -0.0501 0.0746 -0.2382 0.143 Uiso 1 1 calc R U
C20 C -0.0048(2) 0.1102(6) -0.1632(2) 0.1100(19) Uani 1 1 d . .
H20 H 0.0214 0.0642 -0.1698 0.132 Uiso 1 1 calc R U
C21 C -0.00143(19) 0.1744(5) -0.11233(18) 0.0827(14) Uani 1 1 d . .
H21 H 0.0277 0.1739 -0.0853 0.099 Uiso 1 1 calc R U
C22 C -0.04003(17) 0.2380(4) -0.10165(17) 0.0651(11) Uani 1 1 d . .
C23 C -0.03884(16) 0.3082(4) -0.04675(17) 0.0781(13) Uani 1 1 d . .
H23A H -0.0414 0.3961 -0.0553 0.094 Uiso 1 1 calc R U
H23B H -0.0671 0.2850 -0.0321 0.094 Uiso 1 1 calc R U
C24 C 0.00698(15) 0.2045(4) 0.04091(15) 0.0550(11) Uani 1 1 d . .
C25 C 0.05786(13) 0.2137(3) 0.07977(14) 0.0491(10) Uani 1 1 d . .
C26 C 0.08171(15) 0.3106(3) 0.05033(15) 0.0518(10) Uani 1 1 d . .
C27 C 0.12787(16) 0.3611(4) 0.06242(16) 0.0644(11) Uani 1 1 d . .
H27 H 0.1505 0.3359 0.0946 0.077 Uiso 1 1 calc R U
C28 C 0.14010(17) 0.4509(4) 0.02549(19) 0.0723(12) Uani 1 1 d . .
C29 C 0.1071(2) 0.4879(4) -0.0226(2) 0.0843(15) Uani 1 1 d . .
H29 H 0.1160 0.5468 -0.0469 0.101 Uiso 1 1 calc R U
C30 C 0.0606(2) 0.4373(4) -0.03513(18) 0.0797(14) Uani 1 1 d . .
H30 H 0.0379 0.4616 -0.0675 0.096 Uiso 1 1 calc R U
C31 C 0.04904(17) 0.3501(4) 0.00196(15) 0.0619(11) Uani 1 1 d . .
C32 C 0.05378(13) 0.2377(4) 0.14189(14) 0.0525(10) Uani 1 1 d . .
H32 H 0.0333 0.1724 0.1527 0.063 Uiso 1 1 calc R U
C33 C 0.02992(16) 0.3617(4) 0.14891(15) 0.0611(11) Uani 1 1 d . .
C34 C -0.01887(16) 0.3741(4) 0.16170(14) 0.0606(10) Uani 1 1 d . U
C35 C -0.05215(16) 0.2796(5) 0.15369(16) 0.0731(12) Uani 1 1 d . U
H35 H -0.0435 0.2025 0.1418 0.088 Uiso 1 1 calc R U
C36 C -0.09914(17) 0.2978(5) 0.16325(17) 0.0833(13) Uani 1 1 d . U
H36 H -0.1213 0.2328 0.1565 0.100 Uiso 1 1 calc R U
C37 C -0.1128(2) 0.4064(6) 0.18179(19) 0.0903(14) Uani 1 1 d . U
C38 C -0.16436(19) 0.4267(6) 0.1922(2) 0.133(2) Uani 1 1 d . .
H38A H -0.1642 0.4965 0.2171 0.199 Uiso 1 1 calc R U
H38B H -0.1745 0.3541 0.2096 0.199 Uiso 1 1 calc R U
H38C H -0.1865 0.4422 0.1565 0.199 Uiso 1 1 calc R U
C39 C -0.0789(2) 0.5033(5) 0.19165(19) 0.0923(15) Uani 1 1 d . U
H39 H -0.0873 0.5792 0.2051 0.111 Uiso 1 1 calc R U
C40 C -0.03207(17) 0.4857(4) 0.18128(16) 0.0778(12) Uani 1 1 d . U
H40 H -0.0098 0.5505 0.1878 0.093 Uiso 1 1 calc R U
Cl1 Cl 0.19772(6) 0.51399(14) 0.04128(7) 0.1224(6) Uani 1 1 d . .
N1 N 0.09026(12) 0.0430(3) 0.02494(12) 0.0591(9) Uani 1 1 d . .
H1 H 0.0720 0.0565 -0.0082 0.071 Uiso 1 1 calc R U
N2 N 0.00416(13) 0.2875(3) -0.00243(13) 0.0627(9) Uani 1 1 d . .
O1 O -0.02563(10) 0.1341(3) 0.04741(11) 0.0681(8) Uani 1 1 d . .
O2 O 0.05282(12) 0.4571(3) 0.14446(14) 0.0893(10) Uani 1 1 d . .

loop_
_atom_site_aniso_label
_atom_site_aniso_U_11
_atom_site_aniso_U_22
_atom_site_aniso_U_33
_atom_site_aniso_U_23
_atom_site_aniso_U_13
_atom_site_aniso_U_12
C1 0.055(3) 0.048(2) 0.052(2) -0.0047(19) 0.008(2) 0.005(2)
C2 0.070(3) 0.070(3) 0.069(3) -0.014(2) 0.012(2) 0.010(3)
C3 0.088(4) 0.098(4) 0.091(4) -0.029(3) 0.021(3) 0.023(3)
C4 0.072(3) 0.109(4) 0.126(5) -0.023(4) 0.018(3) 0.041(3)
C5 0.051(3) 0.087(3) 0.077(3) -0.006(3) 0.002(2) 0.018(3)
C6 0.052(3) 0.049(2) 0.058(2) -0.0018(19) 0.011(2) -0.001(2)
C7 0.049(2) 0.043(2) 0.048(2) 0.0032(19) 0.0095(19) 0.0011(19)
C8 0.050(2) 0.048(2) 0.043(2) -0.0037(17) 0.0043(18) 0.0049(19)
C9 0.071(4) 0.137(5) 0.089(4) 0.029(3) -0.007(3) -0.007(4)
C10 0.068(4) 0.161(6) 0.124(5) 0.008(5) -0.009(4) -0.018(4)
C11 0.078(4) 0.120(5) 0.106(5) -0.025(4) -0.032(4) -0.001(4)
C12 0.126(5) 0.145(6) 0.079(4) 0.026(4) -0.054(4) -0.014(5)
C13 0.095(4) 0.115(4) 0.075(3) 0.026(3) -0.026(3) -0.014(3)
C14 0.051(3) 0.063(3) 0.051(2) -0.003(2) 0.001(2) -0.001(2)
C15 0.056(3) 0.059(3) 0.040(2) -0.0024(19) 0.0010(19) 0.001(2)
C16 0.066(3) 0.081(3) 0.049(2) -0.014(2) 0.004(2) 0.012(2)
C17 0.082(4) 0.095(4) 0.062(3) 0.006(3) -0.012(3) -0.004(3)
C18 0.115(5) 0.151(6) 0.057(4) 0.012(4) -0.008(3) -0.030(4)
C19 0.140(6) 0.175(7) 0.045(3) -0.022(4) 0.023(4) -0.047(5)
C20 0.115(5) 0.152(5) 0.072(3) -0.030(4) 0.040(4) -0.029(4)
C21 0.085(4) 0.109(4) 0.053(3) -0.015(3) 0.012(2) -0.004(3)
C22 0.069(3) 0.067(3) 0.052(3) 0.005(2) -0.002(2) 0.000(2)
C23 0.069(3) 0.086(3) 0.067(3) -0.004(2) -0.014(2) 0.027(3)
C24 0.051(3) 0.068(3) 0.042(2) -0.014(2) 0.002(2) 0.024(2)
C25 0.050(2) 0.049(2) 0.044(2) -0.0010(18) 0.0017(18) 0.0092(19)
C26 0.065(3) 0.045(2) 0.043(2) -0.0011(18) 0.007(2) 0.010(2)
C27 0.071(3) 0.063(3) 0.055(2) -0.001(2) 0.005(2) -0.005(2)
C28 0.096(4) 0.057(3) 0.068(3) 0.003(2) 0.027(3) -0.016(3)
C29 0.130(5) 0.065(3) 0.064(3) 0.015(2) 0.034(3) 0.006(3)
C30 0.111(4) 0.070(3) 0.054(3) 0.011(2) 0.009(3) 0.012(3)
C31 0.080(3) 0.064(3) 0.038(2) -0.003(2) 0.004(2) 0.014(3)
C32 0.060(3) 0.051(2) 0.044(2) -0.0038(17) 0.0069(19) 0.009(2)
C33 0.083(3) 0.056(3) 0.042(2) -0.005(2) 0.008(2) 0.008(3)
C34 0.069(3) 0.073(3) 0.040(2) 0.003(2) 0.0123(19) 0.023(2)
C35 0.074(3) 0.089(3) 0.057(2) 0.014(2) 0.016(2) 0.020(2)
C36 0.077(3) 0.109(3) 0.066(3) 0.012(3) 0.020(2) 0.027(3)
C37 0.087(3) 0.123(4) 0.062(3) 0.031(3) 0.018(2) 0.047(3)
C38 0.096(4) 0.190(7) 0.125(5) 0.046(4) 0.051(4) 0.083(4)
C39 0.108(4) 0.110(4) 0.061(3) 0.006(3) 0.023(3) 0.059(3)
C40 0.094(3) 0.088(3) 0.050(2) 0.003(2) 0.014(2) 0.033(3)
Cl1 0.1319(14) 0.1136(12) 0.1231(12) 0.0105(9) 0.0307(10) -0.0504(10)
N1 0.070(2) 0.065(2) 0.0381(17) -0.0039(15) 0.0025(15) 0.0161(19)
N2 0.064(2) 0.067(2) 0.049(2) -0.0022(18) -0.0051(18) 0.015(2)
O1 0.0509(18) 0.084(2) 0.0665(18) -0.0144(16) 0.0058(14) 0.0002(16)
O2 0.103(3) 0.064(2) 0.108(3) -0.0184(19) 0.038(2) 0.0018(19)

loop_
_atom_type_symbol
_atom_type_description
_atom_type_scat_dispersion_real
_atom_type_scat_dispersion_imag
_atom_type_scat_source
C C 0.0033 0.0016 'International Tables Vol C Tables 4.2.6.8 and 6.1.1.4'
H H 0.0000 0.0000 'International Tables Vol C Tables 4.2.6.8 and 6.1.1.4'
Cl Cl 0.1484 0.1585 'International Tables Vol C Tables 4.2.6.8 and 6.1.1.4'
N N 0.0061 0.0033 'International Tables Vol C Tables 4.2.6.8 and 6.1.1.4'
O O 0.0106 0.0060 'International Tables Vol C Tables 4.2.6.8 and 6.1.1.4'

loop_
_geom_angle_atom_site_label_1
_geom_angle_atom_site_label_2
_geom_angle_atom_site_label_3
_geom_angle
C2 C1 C6 122.3(4)
C2 C1 N1 126.1(4)
C6 C1 N1 111.6(3)
C3 C2 C1 118.3(4)
C3 C2 H2 120.8
C1 C2 H2 120.8
C2 C3 C4 119.6(4)
C2 C3 H3 120.2
C4 C3 H3 120.2
C5 C4 C3 122.0(4)
C5 C4 H4 119.0
C3 C4 H4 119.0
C4 C5 C6 118.0(4)
C4 C5 H5 121.0
C6 C5 H5 121.0
C5 C6 C1 119.7(4)
C5 C6 C7 132.6(4)
C1 C6 C7 107.7(3)
C15 C7 C6 133.1(3)
C15 C7 C8 121.7(3)
C6 C7 C8 105.0(3)
N1 C8 C7 104.8(3)
N1 C8 C25 115.6(3)
C7 C8 C25 112.2(3)
N1 C8 H8 108.0
C7 C8 H8 108.0
C25 C8 H8 108.0
C14 C9 C10 123.3(5)
C14 C9 H9 118.3
C10 C9 H9 118.3
C11 C10 C9 118.3(6)
C11 C10 H10 120.9
C9 C10 H10 120.9
C12 C11 C10 120.2(5)
C12 C11 H11 119.9
C10 C11 H11 119.9
C11 C12 C13 120.4(5)
C11 C12 H12 119.8
C13 C12 H12 119.8
C14 C13 C12 120.9(5)
C14 C13 H13 119.6
C12 C13 H13 119.6
C9 C14 C13 117.0(4)
C9 C14 C15 122.3(4)
C13 C14 C15 120.6(4)
C7 C15 C14 124.5(3)
C7 C15 C16 120.9(3)
C14 C15 C16 114.5(3)
C15 C16 C32 117.0(3)
C15 C16 H16A 108.0
C32 C16 H16A 108.0
C15 C16 H16B 108.0
C32 C16 H16B 108.0
H16A C16 H16B 107.3
C18 C17 C22 122.2(5)
C18 C17 H17 118.9
C22 C17 H17 118.9
C17 C18 C19 119.8(5)
C17 C18 H18 120.1
C19 C18 H18 120.1
C18 C19 C20 120.0(5)
C18 C19 H19 120.0
C20 C19 H19 120.0
C19 C20 C21 118.8(6)
C19 C20 H20 120.6
C21 C20 H20 120.6
C22 C21 C20 120.8(5)
C22 C21 H21 119.6
C20 C21 H21 119.6
C21 C22 C17 118.3(4)
C21 C22 C23 123.3(4)
C17 C22 C23 118.4(4)
N2 C23 C22 114.8(3)
N2 C23 H23A 108.6
C22 C23 H23A 108.6
N2 C23 H23B 108.6
C22 C23 H23B 108.6
H23A C23 H23B 107.5
O1 C24 N2 125.5(4)
O1 C24 C25 126.2(4)
N2 C24 C25 108.3(4)
C26 C25 C24 102.4(3)
C26 C25 C32 118.1(3)
C24 C25 C32 110.1(3)
C26 C25 C8 113.4(3)
C24 C25 C8 106.6(3)
C32 C25 C8 105.7(3)
C27 C26 C31 118.8(4)
C27 C26 C25 132.3(4)
C31 C26 C25 108.9(4)
C26 C27 C28 119.1(4)
C26 C27 H27 120.4
C28 C27 H27 120.4
C29 C28 C27 121.0(4)
C29 C28 Cl1 120.2(4)
C27 C28 Cl1 118.7(4)
C28 C29 C30 120.1(4)
C28 C29 H29 119.9
C30 C29 H29 119.9
C31 C30 C29 118.0(4)
C31 C30 H30 121.0
C29 C30 H30 121.0
C30 C31 C26 122.9(4)
C30 C31 N2 127.3(4)
C26 C31 N2 109.8(4)
C33 C32 C25 112.4(3)
C33 C32 C16 109.3(3)
C25 C32 C16 111.8(3)
C33 C32 H32 107.7
C25 C32 H32 107.7
C16 C32 H32 107.7
O2 C33 C34 118.1(4)
O2 C33 C32 118.2(4)
C34 C33 C32 123.7(4)
C35 C34 C40 118.2(4)
C35 C34 C33 122.9(4)
C40 C34 C33 118.9(4)
C34 C35 C36 120.9(5)
C34 C35 H35 119.5
C36 C35 H35 119.5
C37 C36 C35 121.6(5)
C37 C36 H36 119.2
C35 C36 H36 119.2
C36 C37 C39 118.3(5)
C36 C37 C38 121.8(6)
C39 C37 C38 120.0(6)
C37 C38 H38A 109.5
C37 C38 H38B 109.5
H38A C38 H38B 109.5
C37 C38 H38C 109.5
H38A C38 H38C 109.5
H38B C38 H38C 109.5
C37 C39 C40 120.1(5)
C37 C39 H39 120.0
C40 C39 H39 120.0
C34 C40 C39 120.8(5)
C34 C40 H40 119.6
C39 C40 H40 119.6
C1 N1 C8 107.1(3)
C1 N1 H1 126.4
C8 N1 H1 126.4
C24 N2 C31 110.6(3)
C24 N2 C23 124.3(4)
C31 N2 C23 125.0(4)

loop_
_geom_bond_atom_site_label_1
_geom_bond_atom_site_label_2
_geom_bond_distance
C1 C2 1.377(5)
C1 C6 1.389(5)
C1 N1 1.407(5)
C2 C3 1.375(6)
C2 H2 0.9300
C3 C4 1.399(6)
C3 H3 0.9300
C4 C5 1.380(6)
C4 H4 0.9300
C5 C6 1.385(5)
C5 H5 0.9300
C6 C7 1.480(5)
C7 C15 1.330(4)
C7 C8 1.513(5)
C8 N1 1.465(4)
C8 C25 1.541(5)
C8 H8 0.9800
C9 C14 1.337(6)
C9 C10 1.389(7)
C9 H9 0.9300
C10 C11 1.352(7)
C10 H10 0.9300
C11 C12 1.347(8)
C11 H11 0.9300
C12 C13 1.379(7)
C12 H12 0.9300
C13 C14 1.373(6)
C13 H13 0.9300
C14 C15 1.482(5)
C15 C16 1.498(5)
C16 C32 1.539(5)
C16 H16A 0.9700
C16 H16B 0.9700
C17 C18 1.343(7)
C17 C22 1.362(6)
C17 H17 0.9300
C18 C19 1.359(8)
C18 H18 0.9300
C19 C20 1.373(8)
C19 H19 0.9300
C20 C21 1.387(6)
C20 H20 0.9300
C21 C22 1.356(6)
C21 H21 0.9300
C22 C23 1.512(6)
C23 N2 1.447(5)
C23 H23A 0.9700
C23 H23B 0.9700
C24 O1 1.227(5)
C24 N2 1.361(5)
C24 C25 1.536(5)
C25 C26 1.499(5)
C25 C32 1.539(5)
C26 C27 1.382(5)
C26 C31 1.384(5)
C27 C28 1.404(5)
C27 H27 0.9300
C28 C29 1.376(6)
C28 Cl1 1.726(5)
C29 C30 1.394(6)
C29 H29 0.9300
C30 C31 1.380(6)
C30 H30 0.9300
C31 N2 1.418(5)
C32 C33 1.524(5)
C32 H32 0.9800
C33 O2 1.232(5)
C33 C34 1.477(6)
C34 C35 1.371(6)
C34 C40 1.373(5)
C35 C36 1.405(6)
C35 H35 0.9300
C36 C37 1.340(7)
C36 H36 0.9300
C37 C39 1.403(7)
C37 C38 1.541(7)
C38 H38A 0.9600
C38 H38B 0.9600
C38 H38C 0.9600
C39 C40 1.406(6)
C39 H39 0.9300
C40 H40 0.9300
N1 H1 0.8600

loop_
_geom_hbond_atom_site_label_D
_geom_hbond_atom_site_label_H
_geom_hbond_atom_site_label_A
_geom_hbond_distance_DH
_geom_hbond_distance_HA
_geom_hbond_distance_DA
_geom_hbond_angle_DHA
_geom_hbond_site_symmetry_A
N1 H1 O1 0.86 2.51 2.936(4) 111.5 5
